data_4133632
loop_
_publ_author_name
'Derosa, Joseph'
'Kleinmans, Roman'
'Tran, Van T.'
'Karunananda, Malkanthi K.'
'Wisniewski, Steven R.'
'Eastgate, Martin D.'
'Engle, Keary M.'

_publ_section_title
;
 Nickel-Catalyzed 1,2-Diarylation of Simple Alkenyl Amides.
;
_journal_issue 51
_journal_name_full 'Journal of the American Chemical Society'
_journal_page_first 17878
_journal_page_last 17883
_journal_paper_doi 10.1021/jacs.8b11942
_journal_volume 140
_journal_year 2018
_chemical_formula_moiety 'C21 H27 N O2'
_chemical_formula_sum 'C21 H27 N O2'
_chemical_formula_weight 325.43
_space_group_crystal_system monoclinic
_space_group_IT_number 14
_space_group_name_Hall '-P 2yn'
_space_group_name_H-M_alt 'P 1 21/n 1'
_atom_sites_solution_hydrogens mixed
_audit_creation_date 2018-09-24
_audit_creation_method
; 
Olex2 1.2-beta 
(compiled 2018.05.29 svn.r3508 for OlexSys, GUI svn.r5506) 
;
_cell_angle_alpha 90
_cell_angle_beta 99.081(4)
_cell_angle_gamma 90
_cell_formula_units_Z 4
_cell_length_a 14.588(2)
_cell_length_b 5.3289(8)
_cell_length_c 23.934(4)
_cell_measurement_reflns_used 6179
_cell_measurement_temperature 100(2)
_cell_measurement_theta_max 25.66
_cell_measurement_theta_min 2.74
_cell_volume 1837.3(5)
_computing_cell_refinement 'SAINT v8.37A (Bruker, 2016)'
_computing_data_collection 'APEX3 v2016.1-0 (Bruker, 2016)'
_computing_data_reduction 'SAINT v8.37A (Bruker, 2016)'
_computing_molecular_graphics 'Olex2 (Dolomanov et al., 2009)'
_computing_publication_material 'Olex2 (Dolomanov et al., 2009)'
_computing_structure_refinement 'XL (Sheldrick, 2008)'
_computing_structure_solution 'ShelXT (Sheldrick, 2015)'
_diffrn_ambient_temperature 100.0
_diffrn_detector 'Bruker APEX-II CCD'
_diffrn_detector_area_resol_mean 8.258
_diffrn_detector_type 'CCD Area Detector'
_diffrn_measured_fraction_theta_full 1.000
_diffrn_measured_fraction_theta_max 1.000
_diffrn_measurement_device 'Kappa Four-Circle Diffractometer'
_diffrn_measurement_device_type 'Bruker APEX II Ultra'
_diffrn_measurement_method '\w and \f scans'
_diffrn_radiation_monochromator 'Double Bounce Multilayer Mirrors'
_diffrn_radiation_probe x-ray
_diffrn_radiation_type MoK\a
_diffrn_radiation_wavelength 0.71073
_diffrn_reflns_av_R_equivalents 0.0446
_diffrn_reflns_av_unetI/netI 0.0357
_diffrn_reflns_Laue_measured_fraction_full 1.000
_diffrn_reflns_Laue_measured_fraction_max 1.000
_diffrn_reflns_limit_h_max 17
_diffrn_reflns_limit_h_min -17
_diffrn_reflns_limit_k_max 6
_diffrn_reflns_limit_k_min -6
_diffrn_reflns_limit_l_max 23
_diffrn_reflns_limit_l_min -28
_diffrn_reflns_number 17866
_diffrn_reflns_point_group_measured_fraction_full 1.000
_diffrn_reflns_point_group_measured_fraction_max 1.000
_diffrn_reflns_theta_full 25.242
_diffrn_reflns_theta_max 25.348
_diffrn_reflns_theta_min 1.535
_diffrn_source 'Micro Focus Rotating Anode'
_diffrn_source_type 'Bruker TXS'
_diffrn_standards_number 0
_exptl_absorpt_coefficient_mu 0.075
_exptl_absorpt_correction_T_max 0.7453
_exptl_absorpt_correction_T_min 0.6178
_exptl_absorpt_correction_type multi-scan
_exptl_absorpt_process_details
'SADABS-2016/2 (Bruker,2016/2) was used for absorption correction. wR2(int) was 0.1187 before and 0.0528 after correction. The '
_exptl_crystal_colour colourless
_exptl_crystal_colour_primary colourless
_exptl_crystal_density_diffrn 1.177
_exptl_crystal_description plank
_exptl_crystal_F_000 704
_exptl_crystal_size_max 0.22
_exptl_crystal_size_mid 0.06
_exptl_crystal_size_min 0.04
_refine_diff_density_max 0.259
_refine_diff_density_min -0.228
_refine_diff_density_rms 0.038
_refine_ls_extinction_method none
_refine_ls_goodness_of_fit_ref 1.020
_refine_ls_hydrogen_treatment mixed
_refine_ls_matrix_type full
_refine_ls_number_parameters 224
_refine_ls_number_reflns 3375
_refine_ls_number_restraints 0
_refine_ls_restrained_S_all 1.020
_refine_ls_R_factor_all 0.0594
_refine_ls_R_factor_gt 0.0440
_refine_ls_shift/su_max 0.000
_refine_ls_shift/su_mean 0.000
_refine_ls_structure_factor_coef Fsqd
_refine_ls_weighting_details 'w=1/[\s^2^(Fo^2^)+(0.0378P)^2^+1.0741P] where P=(Fo^2^+2Fc^2^)/3'
_refine_ls_weighting_scheme calc
_refine_ls_wR_factor_gt 0.0988
_refine_ls_wR_factor_ref 0.1059
_reflns_Friedel_coverage 0.000
_reflns_number_gt 2696
_reflns_number_total 3375
_reflns_threshold_expression 'I > 2\s(I)'
_cod_data_source_file ja8b11942_si_004.cif
_cod_data_source_block engle149
_cod_depositor_comments
;
The following automatic conversions were performed:

data item '_diffrn_radiation_probe' value 'X-ray' was changed to
'x-ray' in accordance with the
/home/saulius/struct/COD-crude-data/automatic-downloads/DataCite-retrospective/ACS/depositions/lib/dictionaries/cif_core.dic
dictionary named 'cif_core.dic' version 2.4.2 last updated on
2011-04-26.

Automatic conversion script
Id: cif_fix_values 6909 2019-04-08 15:41:33Z antanas 
;
_cod_original_cell_volume 1837.2(5)
_cod_database_code 4133632
_shelx_shelxl_version_number 2016/6
_shelx_space_group_comment
; 
The symmetry employed for this shelxl refinement is uniquely defined 
by the following loop, which should always be used as a source of 
symmetry information in preference to the above space-group names. 
They are only intended as comments. 
;
_shelx_estimated_absorpt_t_max 0.997
_shelx_estimated_absorpt_t_min 0.984
_olex2_refinement_description
; 
1. Fixed Uiso 
 At 1.2 times of: 
  All C(H) groups, All C(H,H) groups, All N(H) groups 
 At 1.5 times of: 
  All C(H,H,H) groups 
2.a Ternary CH refined with riding coordinates: 
 C3(H3) 
2.b Secondary CH2 refined with riding coordinates: 
 C2(H2A,H2B), C4(H4A,H4B) 
2.c Aromatic/amide H refined with riding coordinates: 
 C6(H6), C7(H7), C9(H9), C10(H10), C13(H13), C14(H14), C15(H15), C16(H16), 
 C17(H17) 
2.d Idealised Me refined as rotating group: 
 C11(H11A,H11B,H11C), C19(H19A,H19B,H19C), C20(H20A,H20B,H20C), C21(H21A,H21B, 
 H21C) 
;
_olex2_submission_special_instructions 'No special instructions were received'

loop_
_space_group_symop_operation_xyz
'x, y, z'
'-x+1/2, y+1/2, -z+1/2'
'-x, -y, -z'
'x-1/2, -y-1/2, z-1/2'

loop_
_atom_site_label
_atom_site_type_symbol
_atom_site_fract_x
_atom_site_fract_y
_atom_site_fract_z
_atom_site_U_iso_or_equiv
_atom_site_adp_type
_atom_site_occupancy
_atom_site_site_symmetry_order
_atom_site_calc_flag
_atom_site_refinement_flags_posn
O1 O 0.26744(8) 0.8590(2) 0.39361(5) 0.0241(3) Uani 1 1 d .
O2 O 0.33577(8) 1.1631(2) 0.45327(5) 0.0220(3) Uani 1 1 d .
N1 N 0.37377(9) 0.7484(3) 0.46510(6) 0.0195(3) Uani 1 1 d .
H1 H 0.3538(12) 0.602(4) 0.4542(7) 0.023 Uiso 1 1 d R
C1 C 0.32609(11) 0.9433(3) 0.43900(6) 0.0180(3) Uani 1 1 d .
C2 C 0.42917(11) 0.7709(3) 0.52065(7) 0.0209(4) Uani 1 1 d .
H2A H 0.433847 0.950385 0.531394 0.025 Uiso 1 1 calc R
H2B H 0.492684 0.709302 0.518903 0.025 Uiso 1 1 calc R
C3 C 0.38917(11) 0.6239(3) 0.56665(7) 0.0193(4) Uani 1 1 d .
H3 H 0.387137 0.442215 0.556029 0.023 Uiso 1 1 calc R
C4 C 0.45739(11) 0.6541(3) 0.62212(7) 0.0232(4) Uani 1 1 d .
H4A H 0.521026 0.625620 0.613965 0.028 Uiso 1 1 calc R
H4B H 0.454181 0.829875 0.635051 0.028 Uiso 1 1 calc R
C5 C 0.44207(11) 0.4829(3) 0.67017(7) 0.0209(4) Uani 1 1 d .
C6 C 0.36982(12) 0.5193(3) 0.70098(7) 0.0272(4) Uani 1 1 d .
H6 H 0.327828 0.654357 0.691280 0.033 Uiso 1 1 calc R
C7 C 0.35783(12) 0.3630(3) 0.74543(7) 0.0281(4) Uani 1 1 d .
H7 H 0.307577 0.392501 0.765450 0.034 Uiso 1 1 calc R
C8 C 0.41754(11) 0.1646(3) 0.76134(7) 0.0228(4) Uani 1 1 d .
C9 C 0.48988(12) 0.1280(3) 0.73092(7) 0.0249(4) Uani 1 1 d .
H9 H 0.532189 -0.006110 0.740972 0.030 Uiso 1 1 calc R
C10 C 0.50164(11) 0.2834(3) 0.68609(7) 0.0221(4) Uani 1 1 d .
H10 H 0.551542 0.252668 0.665864 0.027 Uiso 1 1 calc R
C11 C 0.40392(13) -0.0024(4) 0.81039(8) 0.0308(4) Uani 1 1 d .
H11A H 0.435313 -0.163165 0.807170 0.046 Uiso 1 1 calc GR
H11B H 0.337451 -0.031683 0.809782 0.046 Uiso 1 1 calc GR
H11C H 0.430174 0.079246 0.846024 0.046 Uiso 1 1 calc GR
C12 C 0.29033(11) 0.7109(3) 0.56786(7) 0.0209(4) Uani 1 1 d .
C13 C 0.21777(12) 0.5795(4) 0.53621(7) 0.0295(4) Uani 1 1 d .
H13 H 0.230603 0.428552 0.517803 0.035 Uiso 1 1 calc R
C14 C 0.12735(13) 0.6643(5) 0.53102(9) 0.0479(6) Uani 1 1 d .
H14 H 0.078816 0.573660 0.508621 0.057 Uiso 1 1 calc R
C15 C 0.10757(15) 0.8811(5) 0.55845(10) 0.0570(7) Uani 1 1 d .
H15 H 0.045435 0.939593 0.555212 0.068 Uiso 1 1 calc R
C16 C 0.17872(16) 1.0121(4) 0.59056(9) 0.0461(6) Uani 1 1 d .
H16 H 0.165300 1.160199 0.609851 0.055 Uiso 1 1 calc R
C17 C 0.26938(14) 0.9296(3) 0.59489(8) 0.0316(4) Uani 1 1 d .
H17 H 0.317864 1.023195 0.616554 0.038 Uiso 1 1 calc R
C18 C 0.20528(12) 1.0335(3) 0.35794(7) 0.0244(4) Uani 1 1 d .
C19 C 0.14368(12) 1.1735(4) 0.39287(8) 0.0351(5) Uani 1 1 d .
H19A H 0.119886 1.056163 0.418676 0.053 Uiso 1 1 calc GR
H19B H 0.091554 1.249318 0.367673 0.053 Uiso 1 1 calc GR
H19C H 0.179781 1.305382 0.414830 0.053 Uiso 1 1 calc GR
C20 C 0.14829(15) 0.8559(4) 0.31678(9) 0.0429(5) Uani 1 1 d .
H20A H 0.189640 0.760379 0.296173 0.064 Uiso 1 1 calc GR
H20B H 0.104356 0.952641 0.289886 0.064 Uiso 1 1 calc GR
H20C H 0.114032 0.740033 0.337681 0.064 Uiso 1 1 calc GR
C21 C 0.26188(13) 1.2074(4) 0.32675(8) 0.0322(4) Uani 1 1 d .
H21A H 0.296258 1.325810 0.353588 0.048 Uiso 1 1 calc GR
H21B H 0.220322 1.300418 0.297805 0.048 Uiso 1 1 calc GR
H21C H 0.305699 1.108636 0.308665 0.048 Uiso 1 1 calc GR

loop_
_atom_site_aniso_label
_atom_site_aniso_U_11
_atom_site_aniso_U_22
_atom_site_aniso_U_33
_atom_site_aniso_U_23
_atom_site_aniso_U_13
_atom_site_aniso_U_12
O1 0.0306(6) 0.0167(6) 0.0221(6) 0.0004(5) -0.0051(5) 0.0020(5)
O2 0.0240(6) 0.0172(6) 0.0241(6) -0.0018(5) 0.0013(5) -0.0002(5)
N1 0.0241(8) 0.0160(7) 0.0179(7) 0.0003(6) 0.0021(6) 0.0001(6)
C1 0.0179(8) 0.0189(8) 0.0180(8) -0.0007(7) 0.0053(6) -0.0006(7)
C2 0.0198(8) 0.0228(9) 0.0200(8) 0.0013(7) 0.0031(7) 0.0000(7)
C3 0.0218(8) 0.0164(8) 0.0199(8) -0.0006(7) 0.0038(6) -0.0015(7)
C4 0.0241(9) 0.0231(9) 0.0221(9) -0.0001(7) 0.0027(7) -0.0033(8)
C5 0.0229(8) 0.0218(9) 0.0173(8) -0.0002(7) 0.0006(7) -0.0035(7)
C6 0.0294(9) 0.0269(10) 0.0257(10) 0.0034(8) 0.0053(7) 0.0047(8)
C7 0.0281(9) 0.0323(10) 0.0257(9) 0.0022(8) 0.0096(7) 0.0006(8)
C8 0.0263(9) 0.0235(9) 0.0174(8) -0.0003(7) 0.0000(7) -0.0065(8)
C9 0.0284(9) 0.0216(9) 0.0234(9) 0.0016(7) -0.0002(7) 0.0012(8)
C10 0.0219(9) 0.0245(9) 0.0201(8) -0.0027(7) 0.0037(7) -0.0004(7)
C11 0.0340(10) 0.0315(10) 0.0267(10) 0.0055(8) 0.0041(8) -0.0046(8)
C12 0.0235(9) 0.0219(9) 0.0186(8) 0.0066(7) 0.0068(7) -0.0011(7)
C13 0.0229(9) 0.0383(11) 0.0280(10) 0.0050(8) 0.0062(7) -0.0058(8)
C14 0.0185(10) 0.0814(18) 0.0432(13) 0.0173(13) 0.0036(9) -0.0044(11)
C15 0.0297(12) 0.090(2) 0.0567(15) 0.0419(15) 0.0238(11) 0.0273(13)
C16 0.0586(15) 0.0426(13) 0.0449(13) 0.0200(10) 0.0327(11) 0.0271(12)
C17 0.0409(11) 0.0273(10) 0.0300(10) 0.0064(8) 0.0161(8) 0.0040(9)
C18 0.0284(9) 0.0184(8) 0.0232(9) 0.0019(7) -0.0053(7) 0.0038(7)
C19 0.0258(9) 0.0435(12) 0.0347(11) 0.0054(9) 0.0012(8) 0.0076(9)
C20 0.0557(13) 0.0265(10) 0.0378(11) 0.0021(9) -0.0194(10) -0.0007(10)
C21 0.0381(11) 0.0297(10) 0.0289(10) 0.0081(8) 0.0051(8) 0.0059(9)

loop_
_atom_type_symbol
_atom_type_description
_atom_type_scat_dispersion_real
_atom_type_scat_dispersion_imag
_atom_type_scat_source
C C 0.0033 0.0016 'International Tables Vol C Tables 4.2.6.8 and 6.1.1.4'
H H 0.0000 0.0000 'International Tables Vol C Tables 4.2.6.8 and 6.1.1.4'
N N 0.0061 0.0033 'International Tables Vol C Tables 4.2.6.8 and 6.1.1.4'
O O 0.0106 0.0060 'International Tables Vol C Tables 4.2.6.8 and 6.1.1.4'

loop_
_geom_angle_atom_site_label_1
_geom_angle_atom_site_label_2
_geom_angle_atom_site_label_3
_geom_angle
C1 O1 C18 120.71(12)
C1 N1 H1 115.7(12)
C1 N1 C2 122.30(14)
C2 N1 H1 117.9(12)
O2 C1 O1 125.07(15)
O2 C1 N1 125.50(15)
N1 C1 O1 109.40(13)
N1 C2 H2A 108.9
N1 C2 H2B 108.9
N1 C2 C3 113.26(13)
H2A C2 H2B 107.7
C3 C2 H2A 108.9
C3 C2 H2B 108.9
C2 C3 H3 108.1
C4 C3 C2 107.32(13)
C4 C3 H3 108.1
C12 C3 C2 109.04(13)
C12 C3 H3 108.1
C12 C3 C4 116.01(13)
C3 C4 H4A 108.3
C3 C4 H4B 108.3
H4A C4 H4B 107.4
C5 C4 C3 116.14(14)
C5 C4 H4A 108.3
C5 C4 H4B 108.3
C6 C5 C4 122.28(15)
C10 C5 C4 120.65(15)
C10 C5 C6 117.06(15)
C5 C6 H6 119.3
C7 C6 C5 121.44(16)
C7 C6 H6 119.3
C6 C7 H7 119.3
C6 C7 C8 121.38(16)
C8 C7 H7 119.3
C7 C8 C9 117.42(15)
C7 C8 C11 120.62(16)
C9 C8 C11 121.96(16)
C8 C9 H9 119.4
C8 C9 C10 121.27(16)
C10 C9 H9 119.4
C5 C10 H10 119.3
C9 C10 C5 121.42(16)
C9 C10 H10 119.3
C8 C11 H11A 109.5
C8 C11 H11B 109.5
C8 C11 H11C 109.5
H11A C11 H11B 109.5
H11A C11 H11C 109.5
H11B C11 H11C 109.5
C13 C12 C3 118.63(15)
C13 C12 C17 118.13(17)
C17 C12 C3 122.96(16)
C12 C13 H13 119.4
C14 C13 C12 121.2(2)
C14 C13 H13 119.4
C13 C14 H14 120.0
C13 C14 C15 119.9(2)
C15 C14 H14 120.0
C14 C15 H15 120.2
C16 C15 C14 119.51(19)
C16 C15 H15 120.2
C15 C16 H16 119.8
C15 C16 C17 120.5(2)
C17 C16 H16 119.8
C12 C17 H17 119.7
C16 C17 C12 120.7(2)
C16 C17 H17 119.7
O1 C18 C19 110.79(14)
O1 C18 C20 101.94(13)
O1 C18 C21 109.77(14)
C20 C18 C19 110.68(16)
C21 C18 C19 112.79(15)
C21 C18 C20 110.34(15)
C18 C19 H19A 109.5
C18 C19 H19B 109.5
C18 C19 H19C 109.5
H19A C19 H19B 109.5
H19A C19 H19C 109.5
H19B C19 H19C 109.5
C18 C20 H20A 109.5
C18 C20 H20B 109.5
C18 C20 H20C 109.5
H20A C20 H20B 109.5
H20A C20 H20C 109.5
H20B C20 H20C 109.5
C18 C21 H21A 109.5
C18 C21 H21B 109.5
C18 C21 H21C 109.5
H21A C21 H21B 109.5
H21A C21 H21C 109.5
H21B C21 H21C 109.5

loop_
_geom_bond_atom_site_label_1
_geom_bond_atom_site_label_2
_geom_bond_distance
O1 C1 1.3491(19)
O1 C18 1.4734(19)
O2 C1 1.2220(19)
N1 H1 0.858(19)
N1 C1 1.348(2)
N1 C2 1.448(2)
C2 H2A 0.9900
C2 H2B 0.9900
C2 C3 1.539(2)
C3 H3 1.0000
C3 C4 1.537(2)
C3 C12 1.519(2)
C4 H4A 0.9900
C4 H4B 0.9900
C4 C5 1.512(2)
C5 C6 1.392(2)
C5 C10 1.388(2)
C6 H6 0.9500
C6 C7 1.384(2)
C7 H7 0.9500
C7 C8 1.385(2)
C8 C9 1.387(2)
C8 C11 1.511(2)
C9 H9 0.9500
C9 C10 1.387(2)
C10 H10 0.9500
C11 H11A 0.9800
C11 H11B 0.9800
C11 H11C 0.9800
C12 C13 1.390(2)
C12 C17 1.390(2)
C13 H13 0.9500
C13 C14 1.381(3)
C14 H14 0.9500
C14 C15 1.382(4)
C15 H15 0.9500
C15 C16 1.380(4)
C16 H16 0.9500
C16 C17 1.382(3)
C17 H17 0.9500
C18 C19 1.517(2)
C18 C20 1.516(2)
C18 C21 1.514(2)
C19 H19A 0.9800
C19 H19B 0.9800
C19 H19C 0.9800
C20 H20A 0.9800
C20 H20B 0.9800
C20 H20C 0.9800
C21 H21A 0.9800
C21 H21B 0.9800
C21 H21C 0.9800

loop_
_geom_hbond_atom_site_label_D
_geom_hbond_atom_site_label_H
_geom_hbond_atom_site_label_A
_geom_hbond_distance_DH
_geom_hbond_distance_HA
_geom_hbond_distance_DA
_geom_hbond_angle_DHA
_geom_hbond_site_symmetry_A
N1 H1 O2 0.858(19) 2.354(19) 3.1728(19) 159.7(16) 1_545
